data_7104463
loop_
_publ_author_name
'Yang, Ting-Hai'
'Liao, Yi'
'Zheng, Li-Min'
'Dinnebier, Robert E'
'Su, Yan-Hui'
'Ma, Jing'

_publ_section_title
;
 Tuning the field-induced magnetic transition in a layered cobalt
 phosphonate by reversible dehydration-hydration process.
;
_journal_issue 21
_journal_name_full 'Chemical communications (Cambridge, England)'
_journal_page_first 3023
_journal_page_last 3025
_journal_paper_doi 10.1039/b903324f
_journal_volume 34
_journal_year 2009
_chemical_formula_moiety 'C6 H8 N O4 P Co'
_chemical_formula_sum 'C6 H6 Co N O3 P'
_chemical_formula_weight 248.04
_chemical_name_common Rubidiumpentamethylcyclopentadienide
_chemical_name_systematic
;
Rubidiumpentamethylcyclopentadienide
;
_space_group_IT_number 14
_symmetry_cell_setting monoclinic
_symmetry_space_group_name_Hall '-P 2yn'
_symmetry_space_group_name_H-M 'P 1 21/n 1'
_audit_creation_method TOPAS
_cell_angle_alpha 90
_cell_angle_beta 112.2063(13)
_cell_angle_gamma 90
_cell_formula_units_Z 4
_cell_length_a 8.85200(21)
_cell_length_b 7.89607(13)
_cell_length_c 12.79133(31)
_cell_measurement_temperature 298
_cell_volume 827.749(32)
_diffrn_ambient_temperature 298
_diffrn_detector
;
1-crystal analyzer with szintillation counters
;
_diffrn_radiation_monochromator 'silicon double monocromator'
_diffrn_radiation_polarisn_ratio '100% polarized'
_diffrn_radiation_probe x-ray
_diffrn_radiation_type synchrotron
_diffrn_radiation_wavelength 0.69840(2)
_diffrn_source_type Synchrotron
_exptl_absorpt_coefficient_mu 20.7
_exptl_absorpt_process_details
;
?
;
_exptl_crystal_colour purple
_exptl_crystal_density_diffrn 1.990
_exptl_crystal_description 'microcrystalline powder'
_pd_calc_method 'Rietveld Refinement'
_pd_instr_location
;
'Beamline X16C, NSLS, BNL, USA'
;
_pd_meas_2theta_range_inc 0.005
_pd_meas_2theta_range_max 35.0
_pd_meas_2theta_range_min 3.0
_pd_meas_scan_method step
_pd_proc_2theta_range_inc 0.005
_pd_proc_2theta_range_max 35.0
_pd_proc_2theta_range_min 3.0
_pd_proc_info_data_reduction binning
_pd_proc_info_excluded_regions
;
?
;
_pd_proc_ls_background_function
;
'Chebyshev polynomial'
;
_pd_proc_ls_peak_cutoff 0.00100
_pd_proc_ls_profile_function
;
Fundamental parameters
;
_pd_proc_ls_prof_R_factor 0.0629
_pd_proc_ls_prof_wR_expected 0.0128
_pd_proc_ls_prof_wR_factor 0.0724
_pd_spec_mounting
;
'0.5 mm glass capillary'
;
_pd_spec_mount_mode transmission
_pd_spec_shape cylinder
_refine_ls_number_parameters 67
_refine_ls_R_Fsqd_factor 0.0299
_refine_ls_shift/su_max 'not given'
_refine_ls_shift/su_mean 'not given'
_reflns_number_total 554
_cod_data_source_file b903324f.txt
_cod_data_source_block Co_2pmp2
_cod_depositor_comments
;
The following automatic conversions were performed:
'_diffrn_radiation_probe' value 'X-ray' changed to 'x-ray' according to
'/home/saulius/struct/CIF-dictionaries/cif_core.dic' dictionary named
'cif_core.dic' version 2.4.1 from 2010-06-29.

Automatic conversion script
Id: cif_fix_enum 1527 2010-12-29 10:47:43Z saulius 
;
_cod_original_sg_symbol_H-M P21/n
_cod_original_formula_sum 'C6 H6 N O3 P Co'
_cod_database_code 7104463

loop_
_symmetry_equiv_pos_as_xyz
'-x, -y, -z'
'-x+1/2, y+1/2, -z+1/2'
'x, y, z'
'x+1/2, -y+1/2, z+1/2'

loop_
_atom_site_label
_atom_site_type_symbol
_atom_site_symmetry_multiplicity
_atom_site_fract_x
_atom_site_fract_y
_atom_site_fract_z
_atom_site_occupancy
_atom_site_B_iso_or_equiv
O4 O 4 0.8860(13) 0.51920(94) 0.37263(64) 1 1.270(82)
Co Co 4 0.79322(30) 0.76034(36) 0.40063(17) 1 2.729(76)
C1 C 4 -0.29571(25) 0.89034(33) 0.59986(18) 1 1.270(82)
N2 N 4 -0.35991(30) 0.79996(51) 0.49934(22) 1 1.270(82)
C3 C 4 -0.51029(46) 0.70589(52) 0.47130(23) 1 1.270(82)
C4 C 4 -0.59255(32) 0.70360(52) 0.54620(31) 1 1.270(82)
C5 C 4 -0.52727(33) 0.79341(60) 0.64985(20) 1 1.270(82)
C6 C 4 -0.37927(42) 0.88851(46) 0.67711(22) 1 1.270(82)
C7 C 4 -0.13761(60) 0.99173(73) 0.62717(32) 1 1.270(82)
P P 4 0.04380(63) 0.86819(46) 0.64668(40) 1 1.270(82)
O1 O 4 0.1821(11) 0.0111(11) 0.67597(67) 1 1.270(82)
O2 O 4 0.10044(98) 0.7826(12) 0.75437(63) 1 1.270(82)
O3 O 4 0.00270(85) 0.7688(11) 0.54579(63) 1 1.270(82)
